data_7205565
loop_
_publ_author_name
'Yang, Yun'
'Pan, Shilie'
'Hou, Xueling'
'Wang, Chuanyi'
'Poeppelmeier, Kenneth R.'
'Chen, Zhaohui'
'Wu, Hongping'
'Zhou, Zhongxiang'

_publ_section_title
;
 A congruently melting and deep UV nonlinear optical material:
 Li3Cs2B5O10
;
_journal_issue 9
_journal_name_full 'Journal of Materials Chemistry'
_journal_page_first 2890
_journal_paper_doi 10.1039/c0jm03187a
_journal_volume 21
_journal_year 2011
_chemical_formula_sum 'B5 Cs2 Li3 O10'
_chemical_formula_weight 500.69
_chemical_name_systematic
;
?
;
_space_group_IT_number 20
_symmetry_cell_setting orthorhombic
_symmetry_space_group_name_Hall 'C 2c 2'
_symmetry_space_group_name_H-M 'C 2 2 21'
_atom_sites_solution_hydrogens none
_atom_sites_solution_primary direct
_atom_sites_solution_secondary difmap
_audit_creation_method SHELXL-97
_cell_angle_alpha 90.00
_cell_angle_beta 90.00
_cell_angle_gamma 90.00
_cell_formula_units_Z 4
_cell_length_a 7.2256(2)
_cell_length_b 11.6583(4)
_cell_length_c 12.7817(4)
_cell_measurement_reflns_used 5140
_cell_measurement_temperature 293(2)
_cell_measurement_theta_max 27.49
_cell_measurement_theta_min 3.19
_cell_volume 1076.71(6)
_computing_cell_refinement 'CrystalClear (Rigaku Inc., 2008)'
_computing_data_collection 'CrystalClear (Rigaku Inc., 2008)'
_computing_data_reduction 'CrystalClear (Rigaku Inc., 2008)'
_computing_molecular_graphics 'XP in Siemens SHELXTL (Sheldrick, 1994)'
_computing_publication_material 'SHELX97 (Sheldrick, 1997)'
_computing_structure_refinement 'SHELXL-97 (Sheldrick, 1997)'
_computing_structure_solution 'SHELXS-97 (Sheldrick, 1990)'
_diffrn_ambient_temperature 293(2)
_diffrn_measured_fraction_theta_full 0.974
_diffrn_measured_fraction_theta_max 0.974
_diffrn_measurement_device_type 'CCD area detector'
_diffrn_measurement_method 'phi and omega scans'
_diffrn_radiation_monochromator graphite
_diffrn_radiation_source 'fine-focus sealed tube'
_diffrn_radiation_type MoK\a
_diffrn_radiation_wavelength 0.71073
_diffrn_reflns_av_R_equivalents 0.0489
_diffrn_reflns_av_sigmaI/netI 0.0379
_diffrn_reflns_limit_h_max 8
_diffrn_reflns_limit_h_min -9
_diffrn_reflns_limit_k_max 15
_diffrn_reflns_limit_k_min -15
_diffrn_reflns_limit_l_max 16
_diffrn_reflns_limit_l_min -16
_diffrn_reflns_number 5061
_diffrn_reflns_theta_full 27.49
_diffrn_reflns_theta_max 27.49
_diffrn_reflns_theta_min 3.19
_diffrn_standards_decay_% 0
_diffrn_standards_interval_count 0
_diffrn_standards_interval_time 0
_diffrn_standards_number 0
_exptl_absorpt_coefficient_mu 6.808
_exptl_absorpt_correction_type none
_exptl_absorpt_process_details none
_exptl_crystal_colour colorless
_exptl_crystal_density_diffrn 3.089
_exptl_crystal_density_meas ?
_exptl_crystal_density_method 'not measured'
_exptl_crystal_description chip
_exptl_crystal_F_000 896
_exptl_crystal_size_max 0.25
_exptl_crystal_size_mid 0.19
_exptl_crystal_size_min 0.11
_refine_diff_density_max 1.328
_refine_diff_density_min -1.565
_refine_diff_density_rms 0.182
_refine_ls_abs_structure_details 'Flack H D (1983), Acta Cryst. A39, 876-881'
_refine_ls_abs_structure_Flack -0.01(4)
_refine_ls_extinction_coef 0.0037(4)
_refine_ls_extinction_expression Fc^*^=kFc[1+0.001xFc^2^\l^3^/sin(2\q)]^-1/4^
_refine_ls_extinction_method SHELXL
_refine_ls_goodness_of_fit_ref 1.036
_refine_ls_hydrogen_treatment none
_refine_ls_matrix_type full
_refine_ls_number_parameters 94
_refine_ls_number_reflns 1184
_refine_ls_number_restraints 0
_refine_ls_restrained_S_all 1.036
_refine_ls_R_factor_all 0.0248
_refine_ls_R_factor_gt 0.0246
_refine_ls_shift/su_max 0.001
_refine_ls_shift/su_mean 0.000
_refine_ls_structure_factor_coef Fsqd
_refine_ls_weighting_details 'calc w=1/[\s^2^(Fo^2^)+(0.0389P)^2^+0.0000P] where P=(Fo^2^+2Fc^2^)/3'
_refine_ls_weighting_scheme calc
_refine_ls_wR_factor_gt 0.0586
_refine_ls_wR_factor_ref 0.0587
_reflns_number_gt 1166
_reflns_number_total 1184
_reflns_threshold_expression >2sigma(I)
_cod_data_source_file C0JM03187A.TXT
_cod_data_source_block yy
_cod_depositor_comments
;
The following automatic conversions were performed:

'_exptl_crystal_density_meas' value 'not measured' was changed to '?'
- the value is perceived as not measured.

Automatic conversion script
Id: cif_fix_values 3008 2015-01-20 13:52:24Z robertas 
;
_cod_original_sg_symbol_H-M C2221
_cod_database_code 7205565

loop_
_symmetry_equiv_pos_as_xyz
'x, y, z'
'-x, -y, z+1/2'
'-x, y, -z+1/2'
'x, -y, -z'
'x+1/2, y+1/2, z'
'-x+1/2, -y+1/2, z+1/2'
'-x+1/2, y+1/2, -z+1/2'
'x+1/2, -y+1/2, -z'

loop_
_atom_site_label
_atom_site_type_symbol
_atom_site_fract_x
_atom_site_fract_y
_atom_site_fract_z
_atom_site_U_iso_or_equiv
_atom_site_adp_type
_atom_site_occupancy
_atom_site_symmetry_multiplicity
_atom_site_calc_flag
_atom_site_refinement_flags
_atom_site_disorder_assembly
_atom_site_disorder_group
Cs1 Cs 1.20383(4) 0.5000 0.5000 0.01466(14) Uani 1 2 d S . .
Cs2 Cs 1.0000 0.22753(3) 0.2500 0.01673(14) Uani 1 2 d S . .
O1 O 1.1153(4) 0.7555(2) 0.5015(3) 0.0131(5) Uani 1 1 d . . .
O2 O 0.7751(5) 0.5967(2) 0.5882(2) 0.0137(6) Uani 1 1 d . . .
O3 O 0.6643(4) 0.4749(2) 0.2496(3) 0.0171(6) Uani 1 1 d . . .
O4 O 0.9936(6) 0.8249(2) 0.3419(2) 0.0169(6) Uani 1 1 d . . .
O5 O 1.1196(4) 0.5830(2) 0.1522(2) 0.0133(6) Uani 1 1 d . . .
B1 B 0.5000 0.4012(5) 0.2500 0.0154(12) Uani 1 2 d S . .
B2 B 1.2243(6) 0.4915(4) 0.1641(3) 0.0098(8) Uani 1 1 d . . .
B3 B 1.1261(6) 0.8259(4) 0.4209(3) 0.0106(9) Uani 1 1 d . . .
Li1 Li 1.1312(11) 0.6918(7) 0.0450(6) 0.0175(16) Uani 1 1 d . . .
Li2 Li 1.0000 0.6723(8) 0.2500 0.0122(17) Uani 1 2 d S . .

loop_
_atom_site_aniso_label
_atom_site_aniso_U_11
_atom_site_aniso_U_22
_atom_site_aniso_U_33
_atom_site_aniso_U_23
_atom_site_aniso_U_13
_atom_site_aniso_U_12
Cs1 0.0144(2) 0.01095(19) 0.0186(2) 0.00105(15) 0.000 0.000
Cs2 0.0171(2) 0.0126(2) 0.0205(2) 0.000 0.0041(2) 0.000
O1 0.0122(14) 0.0116(14) 0.0155(12) 0.0017(14) -0.0021(14) -0.0029(10)
O2 0.0099(15) 0.0124(14) 0.0187(16) 0.0026(12) 0.0053(12) 0.0048(11)
O3 0.0221(15) 0.0112(16) 0.0180(13) 0.0021(16) -0.0082(17) -0.0072(10)
O4 0.0142(14) 0.0134(13) 0.0231(14) 0.0063(11) -0.0104(18) -0.0063(14)
O5 0.0132(16) 0.0113(14) 0.0152(13) 0.0012(11) 0.0039(12) 0.0056(10)
B1 0.015(3) 0.007(3) 0.024(3) 0.000 -0.010(4) 0.000
B2 0.0074(18) 0.0103(19) 0.0117(19) -0.0012(18) 0.0030(14) -0.0046(17)
B3 0.008(2) 0.011(2) 0.013(2) -0.0008(17) -0.0013(17) -0.0006(15)
Li1 0.007(4) 0.022(4) 0.024(4) 0.008(3) 0.004(3) 0.004(3)
Li2 0.008(4) 0.022(5) 0.007(4) 0.000 0.003(5) 0.000

loop_
_atom_type_symbol
_atom_type_description
_atom_type_scat_dispersion_real
_atom_type_scat_dispersion_imag
_atom_type_scat_source
Li Li -0.0003 0.0001 'International Tables Vol C Tables 4.2.6.8 and 6.1.1.4'
B B 0.0013 0.0007 'International Tables Vol C Tables 4.2.6.8 and 6.1.1.4'
O O 0.0106 0.0060 'International Tables Vol C Tables 4.2.6.8 and 6.1.1.4'
Cs Cs -0.3680 2.1192 'International Tables Vol C Tables 4.2.6.8 and 6.1.1.4'

loop_
_geom_angle_atom_site_label_1
_geom_angle_atom_site_label_2
_geom_angle_atom_site_label_3
_geom_angle
_geom_angle_site_symmetry_1
_geom_angle_site_symmetry_3
_geom_angle_publ_flag
O1 Cs1 O1 155.75(10) 4_566 . ?
O1 Cs1 O5 97.98(8) 4_566 3_755 ?
O1 Cs1 O5 63.48(8) . 3_755 ?
O1 Cs1 O5 63.48(8) 4_566 2_765 ?
O1 Cs1 O5 97.98(8) . 2_765 ?
O5 Cs1 O5 85.82(11) 3_755 2_765 ?
O1 Cs1 O3 88.17(8) 4_566 3_755 ?
O1 Cs1 O3 98.73(9) . 3_755 ?
O5 Cs1 O3 69.73(7) 3_755 3_755 ?
O5 Cs1 O3 139.83(7) 2_765 3_755 ?
O1 Cs1 O3 98.73(9) 4_566 2_765 ?
O1 Cs1 O3 88.17(8) . 2_765 ?
O5 Cs1 O3 139.83(7) 3_755 2_765 ?
O5 Cs1 O3 69.73(7) 2_765 2_765 ?
O3 Cs1 O3 146.86(10) 3_755 2_765 ?
O1 Cs1 Li1 36.46(15) 4_566 2_765 ?
O1 Cs1 Li1 120.02(14) . 2_765 ?
O5 Cs1 Li1 77.14(14) 3_755 2_765 ?
O5 Cs1 Li1 33.12(14) 2_765 2_765 ?
O3 Cs1 Li1 108.17(13) 3_755 2_765 ?
O3 Cs1 Li1 95.79(14) 2_765 2_765 ?
O1 Cs1 Li1 120.02(14) 4_566 3_755 ?
O1 Cs1 Li1 36.46(15) . 3_755 ?
O5 Cs1 Li1 33.12(14) 3_755 3_755 ?
O5 Cs1 Li1 77.14(14) 2_765 3_755 ?
O3 Cs1 Li1 95.79(14) 3_755 3_755 ?
O3 Cs1 Li1 108.17(13) 2_765 3_755 ?
Li1 Cs1 Li1 87.3(3) 2_765 3_755 ?
O1 Cs1 O2 59.66(7) 4_566 4_566 ?
O1 Cs1 O2 97.56(7) . 4_566 ?
O5 Cs1 O2 41.38(7) 3_755 4_566 ?
O5 Cs1 O2 56.49(7) 2_765 4_566 ?
O3 Cs1 O2 85.20(7) 3_755 4_566 ?
O3 Cs1 O2 126.21(7) 2_765 4_566 ?
Li1 Cs1 O2 36.48(14) 2_765 4_566 ?
Li1 Cs1 O2 61.12(15) 3_755 4_566 ?
O1 Cs1 O2 97.56(7) 4_566 . ?
O1 Cs1 O2 59.66(7) . . ?
O5 Cs1 O2 56.49(7) 3_755 . ?
O5 Cs1 O2 41.38(7) 2_765 . ?
O3 Cs1 O2 126.21(7) 3_755 . ?
O3 Cs1 O2 85.20(7) 2_765 . ?
Li1 Cs1 O2 61.12(15) 2_765 . ?
Li1 Cs1 O2 36.48(14) 3_755 . ?
O2 Cs1 O2 54.46(10) 4_566 . ?
O1 Cs1 O4 133.53(8) 4_566 8_566 ?
O1 Cs1 O4 63.81(8) . 8_566 ?
O5 Cs1 O4 127.15(7) 3_755 8_566 ?
O5 Cs1 O4 105.02(7) 2_765 8_566 ?
O3 Cs1 O4 115.15(7) 3_755 8_566 ?
O3 Cs1 O4 40.45(6) 2_765 8_566 ?
Li1 Cs1 O4 135.43(14) 2_765 8_566 ?
Li1 Cs1 O4 98.07(14) 3_755 8_566 ?
O2 Cs1 O4 153.33(8) 4_566 8_566 ?
O2 Cs1 O4 98.87(8) . 8_566 ?
O1 Cs1 O4 63.81(8) 4_566 5_545 ?
O1 Cs1 O4 133.53(8) . 5_545 ?
O5 Cs1 O4 105.02(7) 3_755 5_545 ?
O5 Cs1 O4 127.15(7) 2_765 5_545 ?
O3 Cs1 O4 40.45(6) 3_755 5_545 ?
O3 Cs1 O4 115.15(7) 2_765 5_545 ?
Li1 Cs1 O4 98.07(14) 2_765 5_545 ?
Li1 Cs1 O4 135.43(13) 3_755 5_545 ?
O2 Cs1 O4 98.87(8) 4_566 5_545 ?
O2 Cs1 O4 153.33(8) . 5_545 ?
O4 Cs1 O4 107.81(11) 8_566 5_545 ?
O3 Cs2 O3 43.89(10) 7_645 5_545 ?
O3 Cs2 O1 87.86(9) 7_645 2_764 ?
O3 Cs2 O1 98.56(9) 5_545 2_764 ?
O3 Cs2 O1 98.56(9) 7_645 4_566 ?
O3 Cs2 O1 87.86(9) 5_545 4_566 ?
O1 Cs2 O1 173.11(9) 2_764 4_566 ?
O3 Cs2 O2 138.87(9) 7_645 2_764 ?
O3 Cs2 O2 112.77(8) 5_545 2_764 ?
O1 Cs2 O2 59.18(7) 2_764 2_764 ?
O1 Cs2 O2 116.00(7) 4_566 2_764 ?
O3 Cs2 O2 112.77(8) 7_645 4_566 ?
O3 Cs2 O2 138.87(9) 5_545 4_566 ?
O1 Cs2 O2 116.00(7) 2_764 4_566 ?
O1 Cs2 O2 59.18(7) 4_566 4_566 ?
O2 Cs2 O2 104.15(9) 2_764 4_566 ?
O3 Cs2 O5 41.54(7) 7_645 5_445 ?
O3 Cs2 O5 81.06(7) 5_545 5_445 ?
O1 Cs2 O5 58.59(7) 2_764 5_445 ?
O1 Cs2 O5 125.43(7) 4_566 5_445 ?
O2 Cs2 O5 117.56(7) 2_764 5_445 ?
O2 Cs2 O5 97.83(7) 4_566 5_445 ?
O3 Cs2 O5 81.06(7) 7_645 7_745 ?
O3 Cs2 O5 41.54(7) 5_545 7_745 ?
O1 Cs2 O5 125.43(7) 2_764 7_745 ?
O1 Cs2 O5 58.59(7) 4_566 7_745 ?
O2 Cs2 O5 97.83(7) 2_764 7_745 ?
O2 Cs2 O5 117.56(7) 4_566 7_745 ?
O5 Cs2 O5 121.68(9) 5_445 7_745 ?
O3 Cs2 B2 22.64(10) 7_645 5_445 ?
O3 Cs2 B2 59.55(10) 5_545 5_445 ?
O1 Cs2 B2 66.92(8) 2_764 5_445 ?
O1 Cs2 B2 118.99(8) 4_566 5_445 ?
O2 Cs2 B2 123.70(8) 2_764 5_445 ?
O2 Cs2 B2 113.11(9) 4_566 5_445 ?
O5 Cs2 B2 21.52(9) 5_445 5_445 ?
O5 Cs2 B2 100.33(9) 7_745 5_445 ?
O3 Cs2 B2 59.55(10) 7_645 7_745 ?
O3 Cs2 B2 22.64(10) 5_545 7_745 ?
O1 Cs2 B2 118.99(8) 2_764 7_745 ?
O1 Cs2 B2 66.92(8) 4_566 7_745 ?
O2 Cs2 B2 113.11(9) 2_764 7_745 ?
O2 Cs2 B2 123.70(8) 4_566 7_745 ?
O5 Cs2 B2 100.33(9) 5_445 7_745 ?
O5 Cs2 B2 21.52(9) 7_745 7_745 ?
B2 Cs2 B2 79.17(15) 5_445 7_745 ?
O3 Cs2 B2 161.65(11) 7_645 . ?
O3 Cs2 B2 128.03(9) 5_545 . ?
O1 Cs2 B2 76.77(8) 2_764 . ?
O1 Cs2 B2 97.32(8) 4_566 . ?
O2 Cs2 B2 22.79(8) 2_764 . ?
O2 Cs2 B2 83.38(8) 4_566 . ?
O5 Cs2 B2 130.95(9) 5_445 . ?
O5 Cs2 B2 99.60(9) 7_745 . ?
B2 Cs2 B2 143.67(13) 5_445 . ?
B2 Cs2 B2 119.67(3) 7_745 . ?
O3 Cs2 B2 128.03(9) 7_645 3_755 ?
O3 Cs2 B2 161.65(11) 5_545 3_755 ?
O1 Cs2 B2 97.32(8) 2_764 3_755 ?
O1 Cs2 B2 76.77(8) 4_566 3_755 ?
O2 Cs2 B2 83.38(8) 2_764 3_755 ?
O2 Cs2 B2 22.79(8) 4_566 3_755 ?
O5 Cs2 B2 99.60(9) 5_445 3_755 ?
O5 Cs2 B2 130.95(9) 7_745 3_755 ?
B2 Cs2 B2 119.67(3) 5_445 3_755 ?
B2 Cs2 B2 143.67(13) 7_745 3_755 ?
B2 Cs2 B2 64.92(14) . 3_755 ?
B3 O1 Li1 88.4(3) . 6_765 ?
B3 O1 Li1 92.9(3) . 3_755 ?
Li1 O1 Li1 175.9(3) 6_765 3_755 ?
B3 O1 Cs1 126.2(3) . . ?
Li1 O1 Cs1 96.3(2) 6_765 . ?
Li1 O1 Cs1 79.8(2) 3_755 . ?
B3 O1 Cs2 137.0(3) . 2_765 ?
Li1 O1 Cs2 86.9(3) 6_765 2_765 ?
Li1 O1 Cs2 94.8(2) 3_755 2_765 ?
Cs1 O1 Cs2 96.78(9) . 2_765 ?
B3 O2 B2 121.7(3) 8_466 2_765 ?
B3 O2 Li1 81.0(3) 8_466 3_755 ?
B2 O2 Li1 157.1(3) 2_765 3_755 ?
B3 O2 Cs2 91.7(2) 8_466 2_765 ?
B2 O2 Cs2 91.2(2) 2_765 2_765 ?
Li1 O2 Cs2 91.2(2) 3_755 2_765 ?
B3 O2 Cs1 149.2(3) 8_466 . ?
B2 O2 Cs1 89.1(2) 2_765 . ?
Li1 O2 Cs1 68.2(2) 3_755 . ?
Cs2 O2 Cs1 88.06(8) 2_765 . ?
B2 O3 B1 123.6(3) 3_755 . ?
B2 O3 Cs2 94.9(2) 3_755 5_455 ?
B1 O3 Cs2 103.9(2) . 5_455 ?
B2 O3 Cs1 125.8(2) 3_755 2_764 ?
B1 O3 Cs1 106.60(19) . 2_764 ?
Cs2 O3 Cs1 91.53(9) 5_455 2_764 ?
B2 O3 Cs2 74.4(2) 3_755 . ?
B1 O3 Cs2 94.2(2) . . ?
Cs2 O3 Cs2 161.87(9) 5_455 . ?
Cs1 O3 Cs2 83.38(8) 2_764 . ?
B3 O4 B1 123.5(3) . 5 ?
B3 O4 Li2 113.0(3) . . ?
B1 O4 Li2 93.6(3) 5 . ?
B3 O4 Li1 79.6(3) . 3_755 ?
B1 O4 Li1 156.7(3) 5 3_755 ?
Li2 O4 Li1 78.0(2) . 3_755 ?
B3 O4 Cs1 89.3(2) . 5_455 ?
B1 O4 Cs1 97.2(2) 5 5_455 ?
Li2 O4 Cs1 143.60(17) . 5_455 ?
Li1 O4 Cs1 78.4(2) 3_755 5_455 ?
B2 O5 Li2 130.5(3) . . ?
B2 O5 Li1 127.5(4) . . ?
Li2 O5 Li1 97.8(4) . . ?
B2 O5 Cs1 104.2(2) . 2_764 ?
Li2 O5 Cs1 103.97(13) . 2_764 ?
Li1 O5 Cs1 78.0(3) . 2_764 ?
B2 O5 Cs2 84.1(2) . 5 ?
Li2 O5 Cs2 81.51(15) . 5 ?
Li1 O5 Cs2 84.2(3) . 5 ?
Cs1 O5 Cs2 161.87(10) 2_764 5 ?
O3 B1 O3 108.2(4) . 3_655 ?
O3 B1 O4 109.0(2) . 7_645 ?
O3 B1 O4 112.4(2) 3_655 7_645 ?
O3 B1 O4 112.4(2) . 5_445 ?
O3 B1 O4 109.0(2) 3_655 5_445 ?
O4 B1 O4 105.8(4) 7_645 5_445 ?
O3 B1 Li2 125.9(2) . 5_445 ?
O3 B1 Li2 125.9(2) 3_655 5_445 ?
O4 B1 Li2 52.9(2) 7_645 5_445 ?
O4 B1 Li2 52.9(2) 5_445 5_445 ?
O3 B1 Cs2 54.1(2) . 5_455 ?
O3 B1 Cs2 54.1(2) 3_655 5_455 ?
O4 B1 Cs2 127.1(2) 7_645 5_455 ?
O4 B1 Cs2 127.1(2) 5_445 5_455 ?
Li2 B1 Cs2 180.0 5_445 5_455 ?
O5 B2 O3 122.8(4) . 3_755 ?
O5 B2 O2 120.8(4) . 2_764 ?
O3 B2 O2 116.4(4) 3_755 2_764 ?
O5 B2 Cs2 74.4(2) . 5 ?
O3 B2 Cs2 62.41(19) 3_755 5 ?
O2 B2 Cs2 140.4(3) 2_764 5 ?
O5 B2 Cs2 117.6(3) . . ?
O3 B2 Cs2 84.2(2) 3_755 . ?
O2 B2 Cs2 66.1(2) 2_764 . ?
Cs2 B2 Cs2 143.67(13) 5 . ?
O5 B2 Cs1 55.8(2) . 2_764 ?
O3 B2 Cs1 159.3(3) 3_755 2_764 ?
O2 B2 Cs1 68.7(2) 2_764 2_764 ?
Cs2 B2 Cs1 127.87(14) 5 2_764 ?
Cs2 B2 Cs1 79.84(8) . 2_764 ?
O1 B3 O4 121.4(4) . . ?
O1 B3 O2 120.5(4) . 8_566 ?
O4 B3 O2 118.0(4) . 8_566 ?
O1 B3 Li1 57.9(3) . 6_765 ?
O4 B3 Li1 173.0(4) . 6_765 ?
O2 B3 Li1 63.0(3) 8_566 6_765 ?
O1 B3 Li1 54.8(3) . 3_755 ?
O4 B3 Li1 66.7(3) . 3_755 ?
O2 B3 Li1 174.6(4) 8_566 3_755 ?
Li1 B3 Li1 112.6(2) 6_765 3_755 ?
O1 B3 Cs2 108.4(3) . 5 ?
O4 B3 Cs2 94.1(2) . 5 ?
O2 B3 Cs2 65.6(2) 8_566 5 ?
Li1 B3 Cs2 80.0(2) 6_765 5 ?
Li1 B3 Cs2 117.6(2) 3_755 5 ?
O1 B3 Cs1 94.4(2) . 5_455 ?
O4 B3 Cs1 69.2(2) . 5_455 ?
O2 B3 Cs1 107.0(3) 8_566 5_455 ?
Li1 B3 Cs1 117.5(2) 6_765 5_455 ?
Li1 B3 Cs1 71.7(2) 3_755 5_455 ?
Cs2 B3 Cs1 156.74(13) 5 5_455 ?
O5 Li1 O1 116.8(4) . 6_764 ?
O5 Li1 O1 115.2(4) . 3_755 ?
O1 Li1 O1 127.6(4) 6_764 3_755 ?
O5 Li1 O2 104.2(4) . 3_755 ?
O1 Li1 O2 69.5(3) 6_764 3_755 ?
O1 Li1 O2 103.6(4) 3_755 3_755 ?
O5 Li1 O4 88.8(3) . 3_755 ?
O1 Li1 O4 108.9(4) 6_764 3_755 ?
O1 Li1 O4 65.9(3) 3_755 3_755 ?
O2 Li1 O4 166.1(4) 3_755 3_755 ?
O5 Li1 B3 117.7(4) . 6_764 ?
O1 Li1 B3 33.75(18) 6_764 6_764 ?
O1 Li1 B3 119.1(4) 3_755 6_764 ?
O2 Li1 B3 35.94(18) 3_755 6_764 ?
O4 Li1 B3 140.0(4) 3_755 6_764 ?
O5 Li1 B3 105.5(4) . 3_755 ?
O1 Li1 B3 122.8(4) 6_764 3_755 ?
O1 Li1 B3 32.27(19) 3_755 3_755 ?
O2 Li1 B3 134.9(4) 3_755 3_755 ?
O4 Li1 B3 33.67(17) 3_755 3_755 ?
B3 Li1 B3 136.8(3) 6_764 3_755 ?
O5 Li1 Li2 40.8(3) . . ?
O1 Li1 Li2 126.4(4) 6_764 . ?
O1 Li1 Li2 90.4(3) 3_755 . ?
O2 Li1 Li2 144.1(4) 3_755 . ?
O4 Li1 Li2 48.2(2) 3_755 . ?
B3 Li1 Li2 150.4(4) 6_764 . ?
B3 Li1 Li2 68.3(3) 3_755 . ?
O5 Li1 Cs1 68.9(2) . 2_764 ?
O1 Li1 Cs1 144.7(4) 6_764 2_764 ?
O1 Li1 Cs1 63.7(2) 3_755 2_764 ?
O2 Li1 Cs1 75.3(2) 3_755 2_764 ?
O4 Li1 Cs1 105.9(3) 3_755 2_764 ?
B3 Li1 Cs1 111.2(3) 6_764 2_764 ?
B3 Li1 Cs1 84.7(2) 3_755 2_764 ?
Li2 Li1 Cs1 82.0(2) . 2_764 ?
O5 Li1 Cs2 66.2(2) . 5 ?
O1 Li1 Cs2 60.9(2) 6_764 5 ?
O1 Li1 Cs2 142.1(3) 3_755 5 ?
O2 Li1 Cs2 112.8(3) 3_755 5 ?
O4 Li1 Cs2 76.4(2) 3_755 5 ?
B3 Li1 Cs2 87.2(2) 6_764 5 ?
B3 Li1 Cs2 109.9(3) 3_755 5 ?
Li2 Li1 Cs2 66.18(16) . 5 ?
Cs1 Li1 Cs2 135.0(2) 2_764 5 ?
O5 Li1 Cs1 139.5(4) . 6_764 ?
O1 Li1 Cs1 52.3(2) 6_764 6_764 ?
O1 Li1 Cs1 83.4(2) 3_755 6_764 ?
O2 Li1 Cs1 105.5(3) 3_755 6_764 ?
O4 Li1 Cs1 65.4(2) 3_755 6_764 ?
B3 Li1 Cs1 75.6(2) 6_764 6_764 ?
B3 Li1 Cs1 70.5(2) 3_755 6_764 ?
Li2 Li1 Cs1 108.8(3) . 6_764 ?
Cs1 Li1 Cs1 145.7(2) 2_764 6_764 ?
Cs2 Li1 Cs1 77.29(15) 5 6_764 ?
O5 Li1 Cs2 147.2(4) . 2_764 ?
O1 Li1 Cs2 83.3(3) 6_764 2_764 ?
O1 Li1 Cs2 55.0(2) 3_755 2_764 ?
O2 Li1 Cs2 56.45(19) 3_755 2_764 ?
O4 Li1 Cs2 109.9(3) 3_755 2_764 ?
B3 Li1 Cs2 64.25(19) 6_764 2_764 ?
B3 Li1 Cs2 80.7(2) 3_755 2_764 ?
Li2 Li1 Cs2 145.3(3) . 2_764 ?
Cs1 Li1 Cs2 79.84(16) 2_764 2_764 ?
Cs2 Li1 Cs2 143.0(2) 5 2_764 ?
Cs1 Li1 Cs2 73.23(13) 6_764 2_764 ?
O5 Li2 O5 111.2(5) . 3_755 ?
O5 Li2 O4 148.8(3) . . ?
O5 Li2 O4 95.03(16) 3_755 . ?
O5 Li2 O4 95.03(16) . 3_755 ?
O5 Li2 O4 148.8(3) 3_755 3_755 ?
O4 Li2 O4 66.9(3) . 3_755 ?
O5 Li2 B1 124.4(3) . 5 ?
O5 Li2 B1 124.4(3) 3_755 5 ?
O4 Li2 B1 33.46(15) . 5 ?
O4 Li2 B1 33.46(15) 3_755 5 ?
O5 Li2 Li1 41.5(2) . . ?
O5 Li2 Li1 147.2(4) 3_755 . ?
O4 Li2 Li1 117.1(3) . . ?
O4 Li2 Li1 53.76(18) 3_755 . ?
B1 Li2 Li1 85.4(2) 5 . ?
O5 Li2 Li1 147.2(4) . 3_755 ?
O5 Li2 Li1 41.5(2) 3_755 3_755 ?
O4 Li2 Li1 53.76(18) . 3_755 ?
O4 Li2 Li1 117.1(3) 3_755 3_755 ?
B1 Li2 Li1 85.4(2) 5 3_755 ?
Li1 Li2 Li1 170.7(5) . 3_755 ?
O5 Li2 Cs2 68.72(10) . 5 ?
O5 Li2 Cs2 124.13(16) 3_755 5 ?
O4 Li2 Cs2 82.81(18) . 5 ?
O4 Li2 Cs2 80.36(16) 3_755 5 ?
B1 Li2 Cs2 79.90(14) 5 5 ?
Li1 Li2 Cs2 69.63(17) . 5 ?
Li1 Li2 Cs2 108.65(18) 3_755 5 ?
O5 Li2 Cs2 124.13(16) . 5_455 ?
O5 Li2 Cs2 68.72(10) 3_755 5_455 ?
O4 Li2 Cs2 80.36(16) . 5_455 ?
O4 Li2 Cs2 82.81(18) 3_755 5_455 ?
B1 Li2 Cs2 79.90(14) 5 5_455 ?
Li1 Li2 Cs2 108.65(18) . 5_455 ?
Li1 Li2 Cs2 69.63(17) 3_755 5_455 ?
Cs2 Li2 Cs2 159.8(3) 5 5_455 ?
O5 Li2 Cs1 49.85(13) . 2_764 ?
O5 Li2 Cs1 94.8(3) 3_755 2_764 ?
O4 Li2 Cs1 147.2(2) . 2_764 ?
O4 Li2 Cs1 89.26(7) 3_755 2_764 ?
B1 Li2 Cs1 119.73(11) 5 2_764 ?
Li1 Li2 Cs1 54.85(18) . 2_764 ?
Li1 Li2 Cs1 131.0(2) 3_755 2_764 ?
Cs2 Li2 Cs1 116.41(7) 5 2_764 ?
Cs2 Li2 Cs1 74.28(4) 5_455 2_764 ?
O5 Li2 Cs1 94.8(3) . . ?
O5 Li2 Cs1 49.85(13) 3_755 . ?
O4 Li2 Cs1 89.26(7) . . ?
O4 Li2 Cs1 147.2(2) 3_755 . ?
B1 Li2 Cs1 119.73(11) 5 . ?
Li1 Li2 Cs1 131.0(2) . . ?
Li1 Li2 Cs1 54.85(17) 3_755 . ?
Cs2 Li2 Cs1 74.28(4) 5 . ?
Cs2 Li2 Cs1 116.41(7) 5_455 . ?
Cs1 Li2 Cs1 120.5(2) 2_764 . ?

loop_
_geom_bond_atom_site_label_1
_geom_bond_atom_site_label_2
_geom_bond_distance
_geom_bond_site_symmetry_2
_geom_bond_publ_flag
Cs1 O1 3.047(3) 4_566 ?
Cs1 O1 3.047(3) . ?
Cs1 O5 3.191(3) 3_755 ?
Cs1 O5 3.191(3) 2_765 ?
Cs1 O3 3.343(4) 3_755 ?
Cs1 O3 3.343(4) 2_765 ?
Cs1 O2 3.484(3) 4_566 ?
Cs1 O2 3.484(3) . ?
Cs1 O4 3.554(4) 8_566 ?
Cs1 O4 3.554(4) 5_545 ?
Cs2 O3 3.176(2) 7_645 ?
Cs2 O3 3.176(2) 5_545 ?
Cs2 O1 3.289(4) 2_764 ?
Cs2 O1 3.289(4) 4_566 ?
Cs2 O2 3.334(3) 2_764 ?
Cs2 O2 3.334(3) 4_566 ?
Cs2 O5 3.457(3) 5_445 ?
Cs2 O5 3.457(3) 7_745 ?
O1 B3 1.319(6) . ?
O1 Li1 2.010(9) 6_765 ?
O1 Li1 2.020(9) 3_755 ?
O1 Cs2 3.289(4) 2_765 ?
O2 B3 1.410(5) 8_466 ?
O2 B2 1.413(5) 2_765 ?
O2 Li1 2.141(8) 3_755 ?
O2 Cs2 3.334(3) 2_765 ?
O3 B2 1.380(6) 3_755 ?
O3 B1 1.465(4) . ?
O3 Cs2 3.176(2) 5_455 ?
O3 Cs1 3.343(4) 2_764 ?
O4 B3 1.391(5) . ?
O4 B1 1.474(4) 5 ?
O4 Li2 2.133(8) . ?
O4 Li1 2.305(8) 3_755 ?
O4 Cs1 3.554(4) 5_455 ?
O5 B2 1.316(6) . ?
O5 Li2 1.842(6) . ?
O5 Li1 1.869(8) . ?
O5 Cs1 3.191(3) 2_764 ?
O5 Cs2 3.457(3) 5 ?
B1 O3 1.465(4) 3_655 ?
B1 O4 1.474(4) 7_645 ?
B1 O4 1.474(4) 5_445 ?
B2 O3 1.380(6) 3_755 ?
B2 O2 1.413(5) 2_764 ?
B3 O2 1.410(5) 8_566 ?
Li1 O1 2.010(9) 6_764 ?
Li1 O1 2.020(9) 3_755 ?
Li1 O2 2.141(8) 3_755 ?
Li1 O4 2.305(8) 3_755 ?
Li2 O5 1.842(6) 3_755 ?
Li2 O4 2.133(8) 3_755 ?
